data_7008978
loop_
_publ_author_name
'Johansson, Anders'
'Roman, Magnus'
'Seisenbaeva, Gulaim A.'
'Kloo, Lars'
'Szabo, Zoltan'
'Kessler, Vadim G.'

_publ_section_title
;
 The solution thermolysis approach to molybdenum(V) alkoxides:
 synthesis, solid state and solution structures of the bimetallic
 alkoxides of molybdenum(V) and niobium(V), tantalum(V) and
 tungsten(VI)
;
_journal_issue 3
_journal_name_full 'Journal of the Chemical Society, Dalton Transactions'
_journal_page_first 387
_journal_paper_doi 10.1039/a907720k
_journal_year 2000
_chemical_formula_moiety 'C36 H84 Mo4.96 O22 W1.04'
_chemical_formula_sum 'C36 H84 Mo4.96 O22 W1.04'
_chemical_formula_weight 1536.10
_chemical_name_common ' molybdenum-tungsten oxoisopropoxide '
_chemical_name_systematic
; 
 ? 
;
_space_group_IT_number 2
_symmetry_cell_setting triclinic
_symmetry_space_group_name_Hall '-P 1'
_symmetry_space_group_name_H-M 'P -1'
_atom_sites_solution_hydrogens geom
_atom_sites_solution_primary direct
_atom_sites_solution_secondary difmap
_audit_creation_method SHELXL-97
_cell_angle_alpha 98.95(4)
_cell_angle_beta 91.64(4)
_cell_angle_gamma 106.15(4)
_cell_formula_units_Z 1
_cell_length_a 10.00(2)
_cell_length_b 11.44(2)
_cell_length_c 13.29(3)
_cell_measurement_reflns_used '999 with I>10sigma(I) '
_cell_measurement_temperature 295(2)
_cell_measurement_theta_max 25.00
_cell_measurement_theta_min 1.56
_cell_volume 1438(5)
_computing_cell_refinement ' Bruker SMART '
_computing_data_collection ' Bruker SMART '
_computing_data_reduction ' Bruker SAINTPLUS '
_computing_molecular_graphics ' SHELXTL 5.3 '
_computing_publication_material ' SHELXTL 5.3 '
_computing_structure_refinement 'SHELXL-97 (Sheldrick, 1997)'
_computing_structure_solution 'SHELXS-97 (Sheldrick, 1990)'
_diffrn_ambient_temperature 295(2)
_diffrn_measured_fraction_theta_full 0.695
_diffrn_measured_fraction_theta_max 0.695
_diffrn_measurement_device_type 'Bruker SMART CCD 1K '
_diffrn_measurement_method ' Bruker SMART '
_diffrn_radiation_monochromator graphite
_diffrn_radiation_source 'fine-focus sealed tube'
_diffrn_radiation_type MoK\a
_diffrn_radiation_wavelength 0.71073
_diffrn_reflns_av_R_equivalents 0.0442
_diffrn_reflns_av_sigmaI/netI 0.1113
_diffrn_reflns_limit_h_max 11
_diffrn_reflns_limit_h_min -9
_diffrn_reflns_limit_k_max 10
_diffrn_reflns_limit_k_min -13
_diffrn_reflns_limit_l_max 15
_diffrn_reflns_limit_l_min -11
_diffrn_reflns_number 4138
_diffrn_reflns_theta_full 25.00
_diffrn_reflns_theta_max 25.00
_diffrn_reflns_theta_min 1.56
_exptl_absorpt_coefficient_mu 3.184
_exptl_absorpt_correction_T_max 0.6466
_exptl_absorpt_correction_T_min 0.2510
_exptl_absorpt_correction_type ' Bruker SADABS'
_exptl_crystal_colour ' orange brown '
_exptl_crystal_density_diffrn 1.773
_exptl_crystal_density_meas ?
_exptl_crystal_density_method .
_exptl_crystal_description needle
_exptl_crystal_F_000 761
_exptl_crystal_size_max 0.60
_exptl_crystal_size_mid 0.20
_exptl_crystal_size_min 0.15
_refine_diff_density_max 1.215
_refine_diff_density_min -0.926
_refine_diff_density_rms 0.167
_refine_ls_extinction_method none
_refine_ls_goodness_of_fit_ref 0.810
_refine_ls_hydrogen_treatment mixed
_refine_ls_matrix_type full
_refine_ls_number_parameters 290
_refine_ls_number_reflns 3526
_refine_ls_number_restraints 1
_refine_ls_restrained_S_all 0.852
_refine_ls_R_factor_all 0.1047
_refine_ls_R_factor_gt 0.0641
_refine_ls_shift/su_max 0.131
_refine_ls_shift/su_mean 0.001
_refine_ls_structure_factor_coef Fsqd
_refine_ls_weighting_details 'calc w=1/[\s^2^(Fo^2^)+(0.0938P)^2^+0.0000P] where P=(Fo^2^+2Fc^2^)/3'
_refine_ls_weighting_scheme calc
_refine_ls_wR_factor_gt 0.1489
_refine_ls_wR_factor_ref 0.1570
_reflns_number_gt 1761
_reflns_number_total 3526
_reflns_threshold_expression >2sigma(I)
_cod_data_source_file a907720k.txt
_cod_data_source_block mowopp1m
_cod_depositor_comments
;
The following automatic conversions were performed:
'_symmetry_cell_setting' value 'Triclinic' changed to 'triclinic'
according to '/home/saulius/struct/CIF-dictionaries/cif_core.dic'
dictionary named 'cif_core.dic' version 2.4.1 from 2010-06-29.

Automatic conversion script
Id: cif_fix_enum 1527 2010-12-29 10:47:43Z saulius 
;
_cod_original_cell_volume 1439(5)
_cod_original_sg_symbol_H-M P-1
_cod_database_code 7008978

loop_
_symmetry_equiv_pos_as_xyz
'x, y, z'
'-x, -y, -z'

loop_
_atom_site_label
_atom_site_type_symbol
_atom_site_fract_x
_atom_site_fract_y
_atom_site_fract_z
_atom_site_U_iso_or_equiv
_atom_site_adp_type
_atom_site_occupancy
_atom_site_symmetry_multiplicity
_atom_site_calc_flag
_atom_site_refinement_flags
_atom_site_disorder_assembly
_atom_site_disorder_group
W1 W 0.28901(12) 0.88826(9) 0.20964(7) 0.0657(6) Uani 0.517(3) 1 d P . .
Mo3 Mo 0.28901(12) 0.88826(9) 0.20964(7) 0.0657(6) Uani 0.48 1 d P . .
Mo1 Mo 0.01889(16) 0.48851(13) 0.37465(9) 0.0545(6) Uani 1 1 d . . .
Mo2 Mo 0.11257(16) 0.60420(13) 0.22779(9) 0.0585(6) Uani 1 1 d . . .
O1 O 0.1165(12) 0.4853(9) 0.5124(6) 0.063(3) Uani 1 1 d . . .
O2 O 0.3084(10) 0.7124(9) 0.1969(6) 0.055(3) Uani 1 1 d . . .
O3 O 0.0825(11) 0.7514(9) 0.1698(7) 0.061(3) Uani 1 1 d . . .
O4 O -0.0471(10) 0.6002(9) 0.3071(6) 0.056(3) Uani 1 1 d . . .
O5 O 0.2066(11) 0.5501(9) 0.3339(6) 0.058(3) Uani 1 1 d . . .
O6 O 0.2196(12) 0.8542(11) 0.3384(8) 0.074(4) Uani 1 1 d . . .
O7 O 0.2185(14) 1.0200(10) 0.2133(8) 0.088(4) Uani 1 1 d . . .
O8 O 0.4528(13) 0.9566(11) 0.2524(8) 0.084(4) Uani 1 1 d . . .
O9 O -0.0496(14) 0.3427(10) 0.3185(8) 0.085(4) Uani 1 1 d . . .
O10 O 0.3176(12) 0.8737(10) 0.0729(8) 0.072(3) Uani 1 1 d . . .
O11 O 0.0678(14) 0.4901(10) 0.1292(7) 0.085(4) Uani 1 1 d . . .
C1 C 0.271(2) 0.9072(17) 0.4405(13) 0.090(7) Uani 1 1 d . . .
H1A H 0.3732 0.9377 0.4421 0.108 Uiso 1 1 calc R . .
C2 C -0.042(2) 0.7855(18) 0.1510(13) 0.074(6) Uani 1 1 d . . .
H2A H -0.0201 0.8440 0.1031 0.088 Uiso 1 1 calc R . .
C3 C 0.251(3) 0.820(2) -0.0284(15) 0.112(8) Uani 1 1 d . . .
H3A H 0.1500 0.8004 -0.0211 0.134 Uiso 1 1 calc R . .
C4 C 0.256(2) 0.465(2) 0.5257(15) 0.098(8) Uani 1 1 d . . .
C5 C 0.438(2) 0.679(2) 0.1894(15) 0.095(7) Uani 1 1 d . . .
H5A H 0.4958 0.7311 0.1457 0.114 Uiso 1 1 calc R . .
C6 C 0.516(2) 0.706(2) 0.2926(18) 0.136(9) Uani 1 1 d . . .
H6A H 0.5320 0.7920 0.3211 0.204 Uiso 1 1 calc R . .
H6B H 0.6035 0.6883 0.2857 0.204 Uiso 1 1 calc R . .
H6C H 0.4615 0.6560 0.3369 0.204 Uiso 1 1 calc R . .
C7 C 0.279(3) 0.700(2) -0.0666(16) 0.151(11) Uani 1 1 d . . .
H7A H 0.2359 0.6685 -0.1346 0.227 Uiso 1 1 calc R . .
H7B H 0.2409 0.6419 -0.0226 0.227 Uiso 1 1 calc R . .
H7C H 0.3777 0.7124 -0.0672 0.227 Uiso 1 1 calc R . .
C8 C 0.241(2) 0.335(2) 0.5044(17) 0.142(10) Uani 1 1 d . . .
H8B H 0.1799 0.2988 0.4437 0.213 Uiso 1 1 calc R . .
H8C H 0.2014 0.2978 0.5608 0.213 Uiso 1 1 calc R . .
H8D H 0.3304 0.3220 0.4945 0.213 Uiso 1 1 calc R . .
C9 C -0.148(2) 0.6780(19) 0.0976(13) 0.092(7) Uani 1 1 d . . .
H9B H -0.1109 0.6413 0.0392 0.137 Uiso 1 1 calc R . .
H9C H -0.2274 0.7024 0.0756 0.137 Uiso 1 1 calc R . .
H9D H -0.1771 0.6190 0.1425 0.137 Uiso 1 1 calc R . .
C10 C -0.084(2) 0.8543(18) 0.2460(13) 0.115(8) Uani 1 1 d . . .
H10A H -0.1655 0.8787 0.2289 0.173 Uiso 1 1 calc R . .
H10B H -0.0092 0.9263 0.2728 0.173 Uiso 1 1 calc R . .
H10C H -0.1054 0.8014 0.2963 0.173 Uiso 1 1 calc R . .
C11 C 0.410(3) 0.548(2) 0.1394(19) 0.147(10) Uani 1 1 d . . .
H11B H 0.3636 0.5360 0.0729 0.221 Uiso 1 1 calc R . .
H11C H 0.3519 0.4950 0.1802 0.221 Uiso 1 1 calc R . .
H11D H 0.4968 0.5278 0.1331 0.221 Uiso 1 1 calc R . .
C12 C 0.230(4) 1.130(2) 0.188(3) 0.25(2) Uani 1 1 d . . .
H12A H 0.2643 1.1117 0.1213 0.296 Uiso 1 1 calc R . .
C13 C 0.281(3) 0.907(2) -0.1021(17) 0.146(10) Uani 1 1 d . . .
H13A H 0.2331 0.8666 -0.1673 0.219 Uiso 1 1 calc R . .
H13B H 0.3794 0.9334 -0.1088 0.219 Uiso 1 1 calc R . .
H13C H 0.2491 0.9776 -0.0779 0.219 Uiso 1 1 calc R . .
C14 C 0.238(4) 0.829(2) 0.5095(17) 0.26(2) Uani 1 1 d . . .
H14A H 0.2590 0.8762 0.5774 0.390 Uiso 1 1 calc R . .
H14B H 0.2923 0.7714 0.5002 0.390 Uiso 1 1 calc R . .
H14C H 0.1408 0.7855 0.4995 0.390 Uiso 1 1 calc R . .
C15 C 0.337(2) 0.545(2) 0.6154(18) 0.124(8) Uani 1 1 d . . .
H15A H 0.3303 0.6272 0.6173 0.186 Uiso 1 1 calc R . .
H15B H 0.4324 0.5447 0.6128 0.186 Uiso 1 1 calc R . .
H15C H 0.3004 0.5146 0.6756 0.186 Uiso 1 1 calc R . .
C16 C 0.367(4) 1.227(3) 0.236(3) 0.210(15) Uani 1 1 d . . .
H16A H 0.3853 1.2973 0.2018 0.314 Uiso 1 1 calc R . .
H16B H 0.4433 1.1913 0.2294 0.314 Uiso 1 1 calc R . .
H16C H 0.3586 1.2536 0.3074 0.314 Uiso 1 1 calc R . .
C17 C 0.132(4) 1.171(3) 0.156(2) 0.205(16) Uani 1 1 d . . .
H17A H 0.1719 1.2499 0.1365 0.307 Uiso 1 1 calc R . .
H17B H 0.0701 1.1788 0.2087 0.307 Uiso 1 1 calc R . .
H17C H 0.0803 1.1139 0.0975 0.307 Uiso 1 1 calc R . .
C18 C 0.221(4) 1.007(3) 0.4762(19) 0.26(2) Uani 1 1 d . . .
H18A H 0.2645 1.0455 0.5429 0.383 Uiso 1 1 calc R . .
H18B H 0.1216 0.9779 0.4799 0.383 Uiso 1 1 calc R . .
H18C H 0.2415 1.0655 0.4304 0.383 Uiso 1 1 calc R . .

loop_
_atom_site_aniso_label
_atom_site_aniso_U_11
_atom_site_aniso_U_22
_atom_site_aniso_U_33
_atom_site_aniso_U_23
_atom_site_aniso_U_13
_atom_site_aniso_U_12
W1 0.0532(12) 0.0758(10) 0.0682(7) 0.0207(5) 0.0099(5) 0.0133(8)
Mo3 0.0532(12) 0.0758(10) 0.0682(7) 0.0207(5) 0.0099(5) 0.0133(8)
Mo1 0.0436(14) 0.0696(13) 0.0530(8) 0.0171(7) 0.0099(6) 0.0166(10)
Mo2 0.0481(14) 0.0801(13) 0.0497(8) 0.0160(7) 0.0099(7) 0.0189(11)
O1 0.060(10) 0.095(8) 0.048(5) 0.032(5) 0.010(5) 0.030(8)
O2 0.000(8) 0.105(9) 0.060(6) 0.012(5) 0.016(4) 0.016(7)
O3 0.049(10) 0.076(8) 0.069(6) 0.021(5) 0.009(5) 0.031(7)
O4 0.034(9) 0.085(8) 0.060(6) 0.034(5) 0.022(5) 0.021(7)
O5 0.041(9) 0.075(8) 0.061(6) 0.015(5) 0.005(5) 0.020(7)
O6 0.018(9) 0.128(11) 0.071(7) 0.015(6) 0.016(5) 0.013(8)
O7 0.096(14) 0.040(8) 0.112(9) 0.017(6) 0.013(8) -0.006(8)
O8 0.040(11) 0.092(10) 0.098(9) 0.005(6) -0.005(7) -0.012(8)
O9 0.107(13) 0.078(9) 0.080(7) 0.037(6) 0.027(7) 0.028(9)
O10 0.013(9) 0.094(10) 0.095(9) 0.020(6) 0.021(6) -0.011(7)
O11 0.098(12) 0.102(10) 0.057(6) 0.008(6) 0.008(6) 0.035(9)
C1 0.10(2) 0.084(15) 0.080(13) 0.023(11) 0.032(12) 0.015(15)
C2 0.039(17) 0.093(16) 0.085(13) 0.024(11) -0.003(10) 0.010(15)
C3 0.11(2) 0.16(2) 0.077(14) 0.016(14) 0.026(13) 0.048(19)
C4 0.09(2) 0.15(2) 0.088(13) 0.043(13) 0.015(12) 0.077(18)
C5 0.08(2) 0.102(18) 0.112(16) 0.022(12) 0.037(13) 0.033(16)
C6 0.10(3) 0.17(2) 0.15(2) 0.068(17) 0.005(17) 0.045(19)
C7 0.16(3) 0.21(3) 0.089(16) 0.038(16) 0.023(16) 0.06(2)
C8 0.09(3) 0.18(3) 0.17(2) 0.001(17) 0.003(15) 0.08(2)
C9 0.06(2) 0.131(19) 0.099(14) 0.035(12) 0.033(12) 0.047(17)
C10 0.15(3) 0.122(18) 0.096(15) 0.024(12) 0.023(14) 0.064(18)
C11 0.12(3) 0.13(2) 0.21(3) 0.057(19) 0.06(2) 0.05(2)
C12 0.26(5) 0.041(16) 0.39(5) 0.06(2) -0.21(4) -0.03(2)
C13 0.17(3) 0.15(2) 0.132(19) 0.072(16) 0.004(17) 0.04(2)
C14 0.52(7) 0.083(19) 0.087(17) 0.023(13) 0.00(3) -0.06(3)
C15 0.04(2) 0.14(2) 0.17(2) 0.033(17) -0.008(15) 0.002(15)
C16 0.15(4) 0.18(3) 0.30(4) 0.05(3) 0.08(3) 0.04(3)
C17 0.23(5) 0.21(3) 0.25(3) 0.12(3) 0.05(3) 0.15(3)
C18 0.38(6) 0.28(4) 0.14(3) -0.08(3) -0.07(3) 0.23(4)

loop_
_atom_type_symbol
_atom_type_description
_atom_type_scat_dispersion_real
_atom_type_scat_dispersion_imag
_atom_type_scat_source
C C 0.0033 0.0016 'International Tables Vol C Tables 4.2.6.8 and 6.1.1.4'
H H 0.0000 0.0000 'International Tables Vol C Tables 4.2.6.8 and 6.1.1.4'
O O 0.0106 0.0060 'International Tables Vol C Tables 4.2.6.8 and 6.1.1.4'
Mo Mo -1.6832 0.6857 'International Tables Vol C Tables 4.2.6.8 and 6.1.1.4'
W W -0.8490 6.8722 'International Tables Vol C Tables 4.2.6.8 and 6.1.1.4'

loop_
_geom_angle_atom_site_label_1
_geom_angle_atom_site_label_2
_geom_angle_atom_site_label_3
_geom_angle
_geom_angle_site_symmetry_1
_geom_angle_site_symmetry_3
_geom_angle_publ_flag
O8 W1 O7 101.8(6) . . ?
O8 W1 O10 96.9(5) . . ?
O7 W1 O10 95.2(5) . . ?
O8 W1 O6 96.9(5) . . ?
O7 W1 O6 92.6(5) . . ?
O10 W1 O6 162.3(5) . . ?
O8 W1 O2 94.6(5) . . ?
O7 W1 O2 163.4(5) . . ?
O10 W1 O2 85.4(4) . . ?
O6 W1 O2 82.7(4) . . ?
O8 W1 O3 163.3(5) . . ?
O7 W1 O3 93.4(5) . . ?
O10 W1 O3 88.5(4) . . ?
O6 W1 O3 75.2(4) . . ?
O2 W1 O3 70.0(4) . . ?
O9 Mo1 O4 111.9(5) . . ?
O9 Mo1 O5 109.6(5) . . ?
O4 Mo1 O5 92.3(4) . . ?
O9 Mo1 O1 107.0(5) . . ?
O4 Mo1 O1 139.5(4) . . ?
O5 Mo1 O1 84.9(4) . . ?
O9 Mo1 O1 104.0(5) . 2_566 ?
O4 Mo1 O1 87.1(4) . 2_566 ?
O5 Mo1 O1 143.9(4) . 2_566 ?
O1 Mo1 O1 72.8(5) . 2_566 ?
O9 Mo1 Mo2 104.5(4) . . ?
O4 Mo1 Mo2 48.2(3) . . ?
O5 Mo1 Mo2 48.4(3) . . ?
O1 Mo1 Mo2 130.3(3) . . ?
O1 Mo1 Mo2 133.5(3) 2_566 . ?
O11 Mo2 O4 108.9(6) . . ?
O11 Mo2 O5 107.9(5) . . ?
O4 Mo2 O5 91.6(4) . . ?
O11 Mo2 O3 103.4(5) . . ?
O4 Mo2 O3 89.6(4) . . ?
O5 Mo2 O3 146.4(4) . . ?
O11 Mo2 O2 104.2(5) . . ?
O4 Mo2 O2 145.2(4) . . ?
O5 Mo2 O2 88.1(4) . . ?
O3 Mo2 O2 72.5(4) . . ?
O11 Mo2 Mo1 100.9(4) . . ?
O4 Mo2 Mo1 47.6(3) . . ?
O5 Mo2 Mo1 48.2(3) . . ?
O3 Mo2 Mo1 136.0(3) . . ?
O2 Mo2 Mo1 134.8(2) . . ?
C4 O1 Mo1 125.1(9) . . ?
C4 O1 Mo1 127.7(9) . 2_566 ?
Mo1 O1 Mo1 107.2(5) . 2_566 ?
C5 O2 W1 125.8(11) . . ?
C5 O2 Mo2 128.4(11) . . ?
W1 O2 Mo2 104.7(4) . . ?
C2 O3 Mo2 130.9(11) . . ?
C2 O3 W1 122.9(11) . . ?
Mo2 O3 W1 101.1(4) . . ?
Mo1 O4 Mo2 84.2(4) . . ?
Mo1 O5 Mo2 83.3(4) . . ?
C1 O6 W1 132.1(12) . . ?
C12 O7 W1 148(2) . . ?
C3 O10 W1 143.6(13) . . ?
C14 C1 C18 106(2) . . ?
C14 C1 O6 115.2(19) . . ?
C18 C1 O6 111.5(18) . . ?
O3 C2 C9 108.8(15) . . ?
O3 C2 C10 112.5(14) . . ?
C9 C2 C10 116.3(18) . . ?
O10 C3 C13 113(2) . . ?
O10 C3 C7 111.6(18) . . ?
C13 C3 C7 113.0(19) . . ?
C8 C4 C15 122.4(17) . . ?
C8 C4 O1 109(2) . . ?
C15 C4 O1 111.6(17) . . ?
O2 C5 C11 110.3(18) . . ?
O2 C5 C6 110.5(16) . . ?
C11 C5 C6 112.6(18) . . ?
C17 C12 O7 128(3) . . ?
C17 C12 C16 117(3) . . ?
O7 C12 C16 112(2) . . ?

loop_
_geom_bond_atom_site_label_1
_geom_bond_atom_site_label_2
_geom_bond_distance
_geom_bond_site_symmetry_2
_geom_bond_publ_flag
W1 O8 1.648(13) . ?
W1 O7 1.828(12) . ?
W1 O10 1.837(11) . ?
W1 O6 1.920(11) . ?
W1 O2 2.055(11) . ?
W1 O3 2.208(12) . ?
Mo1 O9 1.659(12) . ?
Mo1 O4 1.915(9) . ?
Mo1 O5 1.938(11) . ?
Mo1 O1 2.061(9) . ?
Mo1 O1 2.093(10) 2_566 ?
Mo1 Mo2 2.580(4) . ?
Mo2 O11 1.652(10) . ?
Mo2 O4 1.933(9) . ?
Mo2 O5 1.943(9) . ?
Mo2 O3 2.047(9) . ?
Mo2 O2 2.096(11) . ?
O1 C4 1.49(2) . ?
O1 Mo1 2.093(10) 2_566 ?
O2 C5 1.45(2) . ?
O3 C2 1.436(19) . ?
O6 C1 1.416(19) . ?
O7 C12 1.33(2) . ?
O10 C3 1.45(2) . ?
C1 C14 1.36(2) . ?
C1 C18 1.39(3) . ?
C2 C9 1.45(2) . ?
C2 C10 1.51(2) . ?
C3 C13 1.48(3) . ?
C3 C7 1.49(3) . ?
C4 C8 1.43(3) . ?
C4 C15 1.45(3) . ?
C5 C11 1.49(3) . ?
C5 C6 1.50(3) . ?
C12 C17 1.29(4) . ?
C12 C16 1.56(4) . ?
